data_7225484
loop_
_publ_author_name
'Wang, Haijun'
'Cheng, Fujun'
'Zou, Changchang'
'Li, Qianqian'
'Hua, Yinying'
'Duan, Jingui'
'Jin, Wanqin'

_publ_section_title
;
 Design and synthesis of luminescent porous coordination polymers for
 chromaticity modulation, sensing of nitrobenzene and iodine encapsulation
;
_journal_issue 30
_journal_name_full CrystEngComm
_journal_page_first 5639
_journal_paper_doi 10.1039/C6CE00960C
_journal_volume 18
_journal_year 2016
_chemical_formula_sum 'C27 H19 La O8'
_chemical_formula_weight 610.33
_chemical_name_systematic
;
 ?
;
_space_group_crystal_system monoclinic
_space_group_IT_number 15
_space_group_name_Hall '-I 2ya'
_space_group_name_H-M_alt 'I 1 2/a 1'
_symmetry_space_group_name_Hall '-I 2ya'
_symmetry_space_group_name_H-M 'I 1 2/a 1'
_atom_sites_solution_hydrogens mixed
_audit_creation_method SHELXL-2013
_audit_update_record
;
2016-02-18 deposited with the CCDC.
2016-06-03 downloaded from the CCDC.
;
_cell_angle_alpha 90
_cell_angle_beta 97.9480(10)
_cell_angle_gamma 90
_cell_formula_units_Z 8
_cell_length_a 13.9999(10)
_cell_length_b 14.6470(11)
_cell_length_c 42.040(3)
_cell_measurement_temperature 296(2)
_cell_volume 8537.8(11)
_computing_structure_refinement 'SHELXL-2013 (Sheldrick, 2013)'
_diffrn_ambient_temperature 296(2)
_diffrn_measured_fraction_theta_full 0.979
_diffrn_measured_fraction_theta_max 1.000
_diffrn_radiation_type MoK\a
_diffrn_radiation_wavelength 0.71073
_diffrn_reflns_av_R_equivalents 0.0991
_diffrn_reflns_av_unetI/netI 0.0994
_diffrn_reflns_Laue_measured_fraction_full 0.979
_diffrn_reflns_Laue_measured_fraction_max 1.000
_diffrn_reflns_limit_h_max 14
_diffrn_reflns_limit_h_min -16
_diffrn_reflns_limit_k_max 17
_diffrn_reflns_limit_k_min -17
_diffrn_reflns_limit_l_max 50
_diffrn_reflns_limit_l_min -50
_diffrn_reflns_number 30235
_diffrn_reflns_point_group_measured_fraction_full 0.979
_diffrn_reflns_point_group_measured_fraction_max 1.000
_diffrn_reflns_theta_full 25.242
_diffrn_reflns_theta_max 25.049
_diffrn_reflns_theta_min 0.978
_exptl_absorpt_coefficient_mu 1.029
_exptl_crystal_colour colorless
_exptl_crystal_density_diffrn 0.950
_exptl_crystal_description block
_exptl_crystal_F_000 2416
_exptl_crystal_size_max 0.150
_exptl_crystal_size_mid 0.150
_exptl_crystal_size_min 0.030
_refine_diff_density_max 1.535
_refine_diff_density_min -0.769
_refine_diff_density_rms 0.140
_refine_ls_extinction_method none
_refine_ls_goodness_of_fit_ref 1.076
_refine_ls_hydrogen_treatment constr
_refine_ls_matrix_type full
_refine_ls_number_parameters 313
_refine_ls_number_reflns 7560
_refine_ls_number_restraints 526
_refine_ls_restrained_S_all 1.101
_refine_ls_R_factor_all 0.0748
_refine_ls_R_factor_gt 0.0521
_refine_ls_shift/su_max 0.001
_refine_ls_shift/su_mean 0.000
_refine_ls_structure_factor_coef Fsqd
_refine_ls_weighting_details
;
 w=1/[\s^2^(Fo^2^)+(0.0557P)^2^]
 where P=(Fo^2^+2Fc^2^)/3
;
_refine_ls_weighting_scheme calc
_refine_ls_wR_factor_gt 0.1314
_refine_ls_wR_factor_ref 0.1363
_reflns_Friedel_coverage 0.000
_reflns_number_gt 4944
_reflns_number_total 7560
_reflns_threshold_expression 'I > 2\s(I)'
_cod_data_source_file c6ce00960c2.cif
_cod_data_source_block as
_cod_depositor_comments 'Adding full bibliography for 7225479--7225485.cif.'
_cod_database_code 7225484
_shelx_space_group_comment
;
The symmetry employed for this shelxl refinement is uniquely defined
by the following loop, which should always be used as a source of
symmetry information in preference to the above space-group names.
They are only intended as comments.
;
_shelx_estimated_absorpt_t_min 0.861
_shelx_estimated_absorpt_t_max 0.970
_platon_squeeze_void_probe_radius 1.20
_shelxl_version_number 2013-2

loop_
_space_group_symop_operation_xyz
'x, y, z'
'-x+1/2, y, -z'
'x+1/2, y+1/2, z+1/2'
'-x+1, y+1/2, -z+1/2'
'-x, -y, -z'
'x-1/2, -y, z'
'-x+1/2, -y+1/2, -z+1/2'
'x, -y+1/2, z+1/2'

loop_
_atom_site_label
_atom_site_type_symbol
_atom_site_fract_x
_atom_site_fract_y
_atom_site_fract_z
_atom_site_U_iso_or_equiv
_atom_site_adp_type
_atom_site_occupancy
_atom_site_site_symmetry_order
_atom_site_calc_flag
_atom_site_refinement_flags_posn
_atom_site_refinement_flags_adp
C1 C 0.5653(5) 0.6680(4) 0.23601(14) 0.0336(14) Uani 1 1 d . U
C2 C 0.4811(4) 0.6077(4) 0.22279(14) 0.0328(14) Uani 1 1 d . U
C3 C 0.4424(4) 0.5437(4) 0.24177(14) 0.0324(14) Uani 1 1 d . U
H3 H 0.4665 0.5387 0.2634 0.039 Uiso 1 1 calc R U
C4 C 0.3690(4) 0.4880(4) 0.22869(13) 0.0302(13) Uani 1 1 d . U
C5 C 0.3286(5) 0.4981(4) 0.19644(14) 0.0338(14) Uani 1 1 d . U
H5 H 0.2792 0.4593 0.1878 0.041 Uiso 1 1 calc R U
C6 C 0.3611(5) 0.5645(4) 0.17751(14) 0.0365(14) Uani 1 1 d . U
C7 C 0.4405(4) 0.6167(4) 0.19067(14) 0.0353(15) Uani 1 1 d . U
H7 H 0.4670 0.6585 0.1777 0.042 Uiso 1 1 calc R U
C8 C 0.3284(5) 0.4175(4) 0.24947(14) 0.0318(13) Uani 1 1 d . U
C9 C 0.3163(5) 0.5801(5) 0.14385(15) 0.0397(15) Uani 1 1 d . U
C10 C 0.2731(5) 0.5092(5) 0.12461(16) 0.0548(19) Uani 1 1 d . U
H10 H 0.2725 0.4502 0.1328 0.066 Uiso 1 1 calc R U
C11 C 0.2312(6) 0.5268(5) 0.09341(16) 0.0544(18) Uani 1 1 d . U
H11 H 0.2046 0.4781 0.0810 0.065 Uiso 1 1 calc R U
C12 C 0.2269(5) 0.6123(5) 0.07975(15) 0.0424(15) Uani 1 1 d . U
C13 C 0.2702(6) 0.6808(5) 0.09871(16) 0.0545(19) Uani 1 1 d . U
H13 H 0.2703 0.7396 0.0903 0.065 Uiso 1 1 calc R U
C14 C 0.3140(5) 0.6659(5) 0.13007(17) 0.0545(18) Uani 1 1 d . U
H14 H 0.3423 0.7147 0.1420 0.065 Uiso 1 1 calc R U
C15 C 0.1793(4) 0.6306(4) 0.04620(9) 0.0517(17) Uani 1 1 d G U
C16 C 0.1461(5) 0.5583(3) 0.02627(12) 0.092(2) Uani 1 1 d G U
H16 H 0.1547 0.4985 0.0336 0.110 Uiso 1 1 calc R U
C17 C 0.1001(5) 0.5752(3) -0.00462(11) 0.088(2) Uani 1 1 d G U
H17 H 0.0779 0.5268 -0.0180 0.106 Uiso 1 1 calc R U
C18 C 0.0873(4) 0.6645(4) -0.01559(9) 0.0585(18) Uani 1 1 d G U
C19 C 0.1204(5) 0.7368(3) 0.00433(13) 0.106(3) Uani 1 1 d G U
H19 H 0.1118 0.7966 -0.0030 0.127 Uiso 1 1 calc R U
C20 C 0.1664(5) 0.7199(3) 0.03523(12) 0.101(3) Uani 1 1 d G U
H20 H 0.1886 0.7683 0.0486 0.122 Uiso 1 1 calc R U
C21 C 0.0336(5) 0.6825(5) -0.04928(16) 0.0509(17) Uani 1 1 d . U
C22 C 0.0068(5) 0.6121(5) -0.07136(16) 0.0541(18) Uani 1 1 d . U
H22 H 0.0237 0.5522 -0.0658 0.065 Uiso 1 1 calc R U
C23 C -0.0437(5) 0.6297(5) -0.10087(16) 0.0516(18) Uani 1 1 d . U
H23 H -0.0617 0.5818 -0.1149 0.062 Uiso 1 1 calc R U
C24 C -0.0682(5) 0.7181(5) -0.10999(15) 0.0424(15) Uani 1 1 d . U
C25 C -0.0354(6) 0.7894(6) -0.08930(16) 0.0578(19) Uani 1 1 d . U
H25 H -0.0462 0.8496 -0.0958 0.069 Uiso 1 1 calc R U
C26 C 0.0123(6) 0.7710(6) -0.05957(18) 0.063(2) Uani 1 1 d . U
H26 H 0.0313 0.8192 -0.0457 0.076 Uiso 1 1 calc R U
C27 C -0.1295(5) 0.7395(5) -0.14123(16) 0.0437(16) Uani 1 1 d . U
La1 La 0.74569(3) 0.78748(2) 0.20248(2) 0.02561(12) Uani 1 1 d . U
O1 O 0.8907(5) 0.7208(4) 0.17728(15) 0.088(2) Uani 1 1 d . U
H1A H 0.8960 0.6643 0.1817 0.132 Uiso 1 1 d R U
H1B H 0.8803 0.7277 0.1570 0.132 Uiso 1 1 d R U
O2 O 0.8129(4) 0.9225(4) 0.17325(13) 0.0849(19) Uani 1 1 d . U
H2A H 0.7801 0.9700 0.1759 0.127 Uiso 1 1 d R U
H2B H 0.8715 0.9314 0.1811 0.127 Uiso 1 1 d R U
O3 O 0.5937(3) 0.7267(3) 0.21748(10) 0.0381(11) Uani 1 1 d . U
O4 O 0.6020(3) 0.6557(3) 0.26415(10) 0.0451(12) Uani 1 1 d . U
O5 O 0.3406(3) 0.4287(3) 0.27930(9) 0.0418(11) Uani 1 1 d . U
O6 O 0.2843(3) 0.3495(3) 0.23645(9) 0.0358(10) Uani 1 1 d . U
O7 O -0.1741(4) 0.6764(3) -0.15732(11) 0.0517(13) Uani 1 1 d . U
O8 O -0.1331(4) 0.8197(3) -0.15156(11) 0.0584(14) Uani 1 1 d . U

loop_
_atom_site_aniso_label
_atom_site_aniso_U_11
_atom_site_aniso_U_22
_atom_site_aniso_U_33
_atom_site_aniso_U_23
_atom_site_aniso_U_13
_atom_site_aniso_U_12
C1 0.032(3) 0.040(3) 0.028(3) 0.000(3) 0.003(2) -0.003(3)
C2 0.031(3) 0.037(3) 0.028(3) 0.005(2) -0.003(2) -0.011(3)
C3 0.034(3) 0.036(3) 0.024(3) 0.001(2) -0.005(2) -0.006(3)
C4 0.033(3) 0.031(3) 0.025(3) 0.005(2) -0.003(2) -0.002(2)
C5 0.035(3) 0.034(3) 0.030(3) 0.004(3) -0.003(3) -0.009(3)
C6 0.041(3) 0.036(3) 0.029(3) 0.004(2) -0.008(2) -0.009(3)
C7 0.035(3) 0.041(3) 0.027(3) 0.007(3) -0.005(2) -0.013(3)
C8 0.040(3) 0.026(3) 0.028(3) -0.001(2) -0.001(3) 0.000(3)
C9 0.043(3) 0.043(3) 0.030(3) 0.008(3) -0.007(3) -0.010(3)
C10 0.063(4) 0.054(4) 0.041(3) 0.008(3) -0.017(3) -0.019(3)
C11 0.067(4) 0.052(4) 0.038(3) 0.002(3) -0.014(3) -0.016(3)
C12 0.042(3) 0.053(3) 0.030(3) 0.008(3) -0.005(3) -0.006(3)
C13 0.064(4) 0.052(4) 0.041(3) 0.016(3) -0.015(3) -0.010(3)
C14 0.062(4) 0.051(4) 0.044(3) 0.012(3) -0.018(3) -0.016(3)
C15 0.058(4) 0.059(4) 0.034(3) 0.010(3) -0.009(3) -0.010(3)
C16 0.128(5) 0.077(4) 0.057(4) 0.013(4) -0.038(4) -0.004(4)
C17 0.122(5) 0.074(4) 0.055(4) 0.006(4) -0.036(4) -0.009(4)
C18 0.070(4) 0.065(4) 0.036(3) 0.009(3) -0.011(3) -0.003(3)
C19 0.145(6) 0.085(5) 0.071(4) 0.007(4) -0.043(4) -0.001(5)
C20 0.137(5) 0.080(4) 0.071(4) 0.006(4) -0.043(4) -0.002(5)
C21 0.054(4) 0.062(4) 0.033(3) 0.007(3) -0.005(3) -0.001(3)
C22 0.061(4) 0.055(4) 0.041(3) 0.010(3) -0.010(3) -0.001(3)
C23 0.060(4) 0.055(4) 0.034(3) 0.004(3) -0.012(3) -0.012(3)
C24 0.042(3) 0.055(3) 0.028(3) 0.005(3) -0.004(2) 0.001(3)
C25 0.070(4) 0.054(4) 0.042(3) 0.009(3) -0.019(3) 0.005(4)
C26 0.079(4) 0.062(4) 0.042(3) 0.000(3) -0.017(3) -0.004(4)
C27 0.047(3) 0.052(3) 0.031(3) 0.005(3) -0.003(3) -0.001(3)
La1 0.0296(2) 0.0276(2) 0.01770(17) -0.00146(18) -0.00340(12) -0.0010(2)
O1 0.104(5) 0.086(4) 0.082(4) -0.025(4) 0.038(4) -0.015(4)
O2 0.069(4) 0.108(5) 0.073(4) 0.042(4) -0.005(3) -0.008(4)
O3 0.029(2) 0.044(3) 0.039(2) 0.004(2) -0.0017(19) -0.008(2)
O4 0.042(3) 0.062(3) 0.028(2) 0.006(2) -0.008(2) -0.020(2)
O5 0.066(3) 0.033(2) 0.024(2) 0.0052(19) -0.004(2) -0.010(2)
O6 0.042(3) 0.029(2) 0.034(2) 0.0041(19) -0.0051(19) -0.013(2)
O7 0.064(3) 0.049(3) 0.035(2) 0.013(2) -0.018(2) -0.010(2)
O8 0.072(3) 0.051(3) 0.043(3) 0.004(2) -0.024(3) -0.006(3)

loop_
_atom_type_symbol
_atom_type_description
_atom_type_scat_dispersion_real
_atom_type_scat_dispersion_imag
_atom_type_scat_source
C C 0.0033 0.0016 'International Tables Vol C Tables 4.2.6.8 and 6.1.1.4'
H H 0.0000 0.0000 'International Tables Vol C Tables 4.2.6.8 and 6.1.1.4'
La La -0.2871 2.4523 'International Tables Vol C Tables 4.2.6.8 and 6.1.1.4'
O O 0.0106 0.0060 'International Tables Vol C Tables 4.2.6.8 and 6.1.1.4'

loop_
_geom_angle_atom_site_label_1
_geom_angle_atom_site_label_2
_geom_angle_atom_site_label_3
_geom_angle
_geom_angle_site_symmetry_1
_geom_angle_site_symmetry_3
O4 C1 O3 124.4(6) . .
O4 C1 C2 117.8(6) . .
O3 C1 C2 117.8(5) . .
C3 C2 C7 118.7(5) . .
C3 C2 C1 121.9(5) . .
C7 C2 C1 119.4(5) . .
C4 C3 C2 120.2(5) . .
C4 C3 H3 119.9 . .
C2 C3 H3 119.9 . .
C3 C4 C5 120.4(6) . .
C3 C4 C8 119.8(5) . .
C5 C4 C8 119.7(5) . .
C6 C5 C4 120.8(6) . .
C6 C5 H5 119.6 . .
C4 C5 H5 119.6 . .
C5 C6 C7 117.8(5) . .
C5 C6 C9 122.1(6) . .
C7 C6 C9 120.1(6) . .
C2 C7 C6 121.7(6) . .
C2 C7 H7 119.1 . .
C6 C7 H7 119.1 . .
O5 C8 O6 122.1(6) . .
O5 C8 C4 118.5(5) . .
O6 C8 C4 119.4(5) . .
O5 C8 La1 55.4(3) . 4_545
O6 C8 La1 66.6(3) . 4_545
C4 C8 La1 174.0(4) . 4_545
C14 C9 C10 116.7(6) . .
C14 C9 C6 121.4(6) . .
C10 C9 C6 121.9(6) . .
C11 C10 C9 120.1(7) . .
C11 C10 H10 120.0 . .
C9 C10 H10 120.0 . .
C12 C11 C10 123.6(7) . .
C12 C11 H11 118.2 . .
C10 C11 H11 118.2 . .
C13 C12 C11 115.7(6) . .
C13 C12 C15 121.3(6) . .
C11 C12 C15 123.0(6) . .
C12 C13 C14 122.5(7) . .
C12 C13 H13 118.7 . .
C14 C13 H13 118.7 . .
C9 C14 C13 121.4(7) . .
C9 C14 H14 119.3 . .
C13 C14 H14 119.3 . .
C16 C15 C20 120.0 . .
C16 C15 C12 119.9(4) . .
C20 C15 C12 120.1(4) . .
C17 C16 C15 120.0 . .
C17 C16 H16 120.0 . .
C15 C16 H16 120.0 . .
C16 C17 C18 120.0 . .
C16 C17 H17 120.0 . .
C18 C17 H17 120.0 . .
C19 C18 C17 120.0 . .
C19 C18 C21 120.4(4) . .
C17 C18 C21 119.5(4) . .
C20 C19 C18 120.0 . .
C20 C19 H19 120.0 . .
C18 C19 H19 120.0 . .
C19 C20 C15 120.0 . .
C19 C20 H20 120.0 . .
C15 C20 H20 120.0 . .
C26 C21 C22 117.0(6) . .
C26 C21 C18 120.4(6) . .
C22 C21 C18 122.5(6) . .
C23 C22 C21 121.3(7) . .
C23 C22 H22 119.3 . .
C21 C22 H22 119.3 . .
C22 C23 C24 120.5(7) . .
C22 C23 H23 119.7 . .
C24 C23 H23 119.7 . .
C23 C24 C25 118.7(6) . .
C23 C24 C27 122.0(6) . .
C25 C24 C27 119.3(6) . .
C26 C25 C24 120.1(7) . .
C26 C25 H25 119.9 . .
C24 C25 H25 119.9 . .
C25 C26 C21 122.0(8) . .
C25 C26 H26 119.0 . .
C21 C26 H26 119.0 . .
O8 C27 O7 120.7(6) . .
O8 C27 C24 119.4(7) . .
O7 C27 C24 119.9(6) . .
O8 C27 La1 58.6(3) . 2
O7 C27 La1 62.0(3) . 2
C24 C27 La1 178.0(5) . 2
O3 La1 O6 71.79(14) . 6_665
O3 La1 O8 79.91(16) . 2
O6 La1 O8 134.56(15) 6_665 2
O3 La1 O4 131.94(14) . 7_665
O6 La1 O4 81.18(14) 6_665 7_665
O8 La1 O4 142.24(16) 2 7_665
O3 La1 O5 75.91(14) . 4
O6 La1 O5 123.70(13) 6_665 4
O8 La1 O5 80.66(15) 2 4
O4 La1 O5 87.97(15) 7_665 4
O3 La1 O2 141.65(17) . .
O6 La1 O2 146.32(16) 6_665 .
O8 La1 O2 71.20(17) 2 .
O4 La1 O2 71.09(16) 7_665 .
O5 La1 O2 74.99(18) 4 .
O3 La1 O7 72.61(16) . 2
O6 La1 O7 86.86(14) 6_665 2
O8 La1 O7 50.44(15) 2 2
O4 La1 O7 145.51(16) 7_665 2
O5 La1 O7 125.03(14) 4 2
O2 La1 O7 105.22(17) . 2
O3 La1 O1 135.75(16) . .
O6 La1 O1 79.11(17) 6_665 .
O8 La1 O1 98.9(2) 2 .
O4 La1 O1 72.79(17) 7_665 .
O5 La1 O1 148.09(17) 4 .
O2 La1 O1 74.77(19) . .
O7 La1 O1 73.23(17) 2 .
O3 La1 O6 68.90(13) . 4
O6 La1 O6 77.47(13) 6_665 4
O8 La1 O6 124.12(15) 2 4
O4 La1 O6 66.86(13) 7_665 4
O5 La1 O6 47.97(12) 4 4
O2 La1 O6 107.37(16) . 4
O7 La1 O6 141.27(15) 2 4
O1 La1 O6 135.71(16) . 4
O3 La1 C27 75.22(17) . 2
O6 La1 C27 111.22(18) 6_665 2
O8 La1 C27 25.06(17) 2 2
O4 La1 C27 152.79(17) 7_665 2
O5 La1 C27 103.19(17) 4 2
O2 La1 C27 87.71(19) . 2
O7 La1 C27 25.38(17) 2 2
O1 La1 C27 85.5(2) . 2
O6 La1 C27 138.13(17) 4 2
O3 La1 C8 70.89(16) . 4
O6 La1 C8 100.94(15) 6_665 4
O8 La1 C8 102.42(16) 2 4
O4 La1 C8 76.44(16) 7_665 4
O5 La1 C8 23.73(13) 4 4
O2 La1 C8 90.96(18) . 4
O7 La1 C8 137.85(16) 2 4
O1 La1 C8 148.86(17) . 4
O6 La1 C8 24.25(13) 4 4
C27 La1 C8 122.06(19) 2 4
O3 La1 La1 64.38(10) . 7_665
O6 La1 La1 41.61(9) 6_665 7_665
O8 La1 La1 143.38(13) 2 7_665
O4 La1 La1 68.94(9) 7_665 7_665
O5 La1 La1 82.97(9) 4 7_665
O2 La1 La1 134.62(13) . 7_665
O7 La1 La1 119.85(11) 2 7_665
O1 La1 La1 111.93(15) . 7_665
O6 La1 La1 35.86(8) 4 7_665
C27 La1 La1 136.37(15) 2 7_665
C8 La1 La1 59.58(11) 4 7_665
La1 O1 H1A 109.0 . .
La1 O1 H1B 109.2 . .
H1A O1 H1B 109.5 . .
La1 O2 H2A 109.1 . .
La1 O2 H2B 109.3 . .
H2A O2 H2B 109.5 . .
C1 O3 La1 139.5(4) . .
C1 O4 La1 133.7(4) . 7_665
C8 O5 La1 100.8(4) . 4_545
C8 O6 La1 161.3(4) . 6_565
C8 O6 La1 89.1(3) . 4_545
La1 O6 La1 102.53(13) 6_565 4_545
C27 O7 La1 92.6(4) . 2
C27 O8 La1 96.3(4) . 2

loop_
_geom_bond_atom_site_label_1
_geom_bond_atom_site_label_2
_geom_bond_distance
_geom_bond_site_symmetry_2
C1 O4 1.237(7) .
C1 O3 1.261(7) .
C1 C2 1.516(8) .
C2 C3 1.389(8) .
C2 C7 1.397(8) .
C3 C4 1.366(8) .
C3 H3 0.9300 .
C4 C5 1.403(8) .
C4 C8 1.514(8) .
C5 C6 1.374(8) .
C5 H5 0.9300 .
C6 C7 1.399(8) .
C6 C9 1.484(8) .
C7 H7 0.9300 .
C8 O5 1.253(7) .
C8 O6 1.257(7) .
C8 La1 3.060(6) 4_545
C9 C14 1.383(9) .
C9 C10 1.401(9) .
C10 C11 1.385(9) .
C10 H10 0.9300 .
C11 C12 1.376(9) .
C11 H11 0.9300 .
C12 C13 1.370(9) .
C12 C15 1.498(7) .
C13 C14 1.393(9) .
C13 H13 0.9300 .
C14 H14 0.9300 .
C15 C16 1.3900 .
C15 C20 1.3900 .
C16 C17 1.3900 .
C16 H16 0.9300 .
C17 C18 1.3900 .
C17 H17 0.9300 .
C18 C19 1.3900 .
C18 C21 1.531(7) .
C19 C20 1.3900 .
C19 H19 0.9300 .
C20 H20 0.9300 .
C21 C26 1.386(10) .
C21 C22 1.404(10) .
C22 C23 1.365(9) .
C22 H22 0.9300 .
C23 C24 1.381(9) .
C23 H23 0.9300 .
C24 C25 1.395(9) .
C24 C27 1.499(9) .
C25 C26 1.360(9) .
C25 H25 0.9300 .
C26 H26 0.9300 .
C27 O8 1.251(8) .
C27 O7 1.259(8) .
C27 La1 2.934(7) 2
La1 O3 2.468(4) .
La1 O6 2.478(4) 6_665
La1 O8 2.521(4) 2
La1 O4 2.525(4) 7_665
La1 O5 2.566(4) 4
La1 O2 2.574(5) .
La1 O7 2.595(4) 2
La1 O1 2.606(6) .
La1 O6 2.809(4) 4
La1 C27 2.934(7) 2
La1 C8 3.060(6) 4
La1 La1 4.1295(7) 7_665
O1 H1A 0.8501 .
O1 H1B 0.8500 .
O2 H2A 0.8499 .
O2 H2B 0.8501 .
O4 La1 2.525(4) 7_665
O5 La1 2.566(4) 4_545
O6 La1 2.478(4) 6_565
O6 La1 2.809(4) 4_545
O7 La1 2.595(4) 2
O8 La1 2.521(4) 2

loop_
_geom_torsion_atom_site_label_1
_geom_torsion_atom_site_label_2
_geom_torsion_atom_site_label_3
_geom_torsion_atom_site_label_4
_geom_torsion
_geom_torsion_site_symmetry_1
_geom_torsion_site_symmetry_4
O4 C1 C2 C3 3.2(10) . .
O3 C1 C2 C3 -177.4(6) . .
O4 C1 C2 C7 -177.1(6) . .
O3 C1 C2 C7 2.3(9) . .
C7 C2 C3 C4 2.9(10) . .
C1 C2 C3 C4 -177.4(6) . .
C2 C3 C4 C5 -3.3(10) . .
C2 C3 C4 C8 179.1(6) . .
C3 C4 C5 C6 -0.8(10) . .
C8 C4 C5 C6 176.9(6) . .
C4 C5 C6 C7 5.0(10) . .
C4 C5 C6 C9 -176.6(6) . .
C3 C2 C7 C6 1.5(10) . .
C1 C2 C7 C6 -178.3(6) . .
C5 C6 C7 C2 -5.4(10) . .
C9 C6 C7 C2 176.2(6) . .
C3 C4 C8 O5 21.5(9) . .
C5 C4 C8 O5 -156.1(6) . .
C3 C4 C8 O6 -158.1(6) . .
C5 C4 C8 O6 24.3(9) . .
C5 C6 C9 C14 149.0(7) . .
C7 C6 C9 C14 -32.7(11) . .
C5 C6 C9 C10 -30.1(11) . .
C7 C6 C9 C10 148.2(7) . .
C14 C9 C10 C11 0.2(11) . .
C6 C9 C10 C11 179.4(7) . .
C9 C10 C11 C12 -1.7(13) . .
C10 C11 C12 C13 2.2(12) . .
C10 C11 C12 C15 -178.5(7) . .
C11 C12 C13 C14 -1.5(12) . .
C15 C12 C13 C14 179.3(7) . .
C10 C9 C14 C13 0.5(12) . .
C6 C9 C14 C13 -178.6(7) . .
C12 C13 C14 C9 0.1(13) . .
C13 C12 C15 C16 172.4(6) . .
C11 C12 C15 C16 -6.8(9) . .
C13 C12 C15 C20 -9.0(9) . .
C11 C12 C15 C20 171.8(6) . .
C20 C15 C16 C17 0.0 . .
C12 C15 C16 C17 178.6(5) . .
C15 C16 C17 C18 0.0 . .
C16 C17 C18 C19 0.0 . .
C16 C17 C18 C21 -178.0(6) . .
C17 C18 C19 C20 0.0 . .
C21 C18 C19 C20 178.0(6) . .
C18 C19 C20 C15 0.0 . .
C16 C15 C20 C19 0.0 . .
C12 C15 C20 C19 -178.6(5) . .
C19 C18 C21 C26 -3.9(10) . .
C17 C18 C21 C26 174.1(6) . .
C19 C18 C21 C22 173.8(6) . .
C17 C18 C21 C22 -8.1(10) . .
C26 C21 C22 C23 -4.3(12) . .
C18 C21 C22 C23 177.9(7) . .
C21 C22 C23 C24 1.2(12) . .
C22 C23 C24 C25 3.9(11) . .
C22 C23 C24 C27 -175.6(7) . .
C23 C24 C25 C26 -5.8(12) . .
C27 C24 C25 C26 173.7(7) . .
C24 C25 C26 C21 2.7(13) . .
C22 C21 C26 C25 2.3(13) . .
C18 C21 C26 C25 -179.9(7) . .
C23 C24 C27 O8 -165.1(7) . .
C25 C24 C27 O8 15.5(11) . .
C23 C24 C27 O7 12.6(11) . .
C25 C24 C27 O7 -166.9(7) . .
O4 C1 O3 La1 42.9(10) . .
C2 C1 O3 La1 -136.4(5) . .
O3 C1 O4 La1 -10.3(10) . 7_665
C2 C1 O4 La1 169.0(4) . 7_665
O6 C8 O5 La1 -0.7(7) . 4_545
C4 C8 O5 La1 179.7(5) . 4_545
O5 C8 O6 La1 -128.5(10) . 6_565
C4 C8 O6 La1 51.1(15) . 6_565
La1 C8 O6 La1 -129.1(12) 4_545 6_565
O5 C8 O6 La1 0.6(6) . 4_545
C4 C8 O6 La1 -179.8(5) . 4_545
O8 C27 O7 La1 -1.6(8) . 2
C24 C27 O7 La1 -179.2(6) . 2
O7 C27 O8 La1 1.7(8) . 2
C24 C27 O8 La1 179.3(6) . 2

loop_
_platon_squeeze_void_nr
_platon_squeeze_void_average_x
_platon_squeeze_void_average_y
_platon_squeeze_void_average_z
_platon_squeeze_void_volume
_platon_squeeze_void_count_electrons
_platon_squeeze_void_content
1 -0.020 0.009 -0.003 4817 1592 ' '
